data_1556548
loop_
_publ_author_name
'Van de Watering, F.F.'
'Heijtbrink, N.'
'Van der Vlugt, J.I.'
'Dzik, W.I.'
'De Bruin, B.'
'Reek, J.N.H.'

_publ_section_title
;
 3-Methylindole-Based Tripodal Tetraphosphine Ruthenium Complexes in N2
 Coordination and Reduction and Formic Acid Dehydrogenation
;
_journal_name_full Inorganics
_journal_page_first 73
_journal_paper_doi 10.3390/inorganics5040073
_journal_volume 5
_journal_year 2017
_chemical_formula_sum 'C69 H45 Cl2 F18 N3 P4 Ru'
_chemical_formula_weight 1553.93
_space_group_crystal_system monoclinic
_space_group_IT_number 15
_space_group_name_Hall '-C 2yc'
_space_group_name_H-M_alt 'C 1 2/c 1'
_atom_sites_solution_hydrogens geom
_cell_angle_alpha 90
_cell_angle_beta 93.631(3)
_cell_angle_gamma 90
_cell_formula_units_Z 8
_cell_length_a 21.594(3)
_cell_length_b 27.753(4)
_cell_length_c 23.938(3)
_cell_measurement_reflns_used 5093
_cell_measurement_temperature 150(2)
_cell_measurement_theta_max 25.0081
_cell_measurement_theta_min 2.5632
_cell_volume 14317(3)
_computing_structure_refinement 'SHELXL-2014/7 (Sheldrick, 2014)'
_diffrn_ambient_temperature 150(2)
_diffrn_measured_fraction_theta_full 0.964
_diffrn_measured_fraction_theta_max 0.964
_diffrn_measurement_device_type 'Bruker D8 Quest ECO PHOTON 50'
_diffrn_radiation_type MoK\a
_diffrn_radiation_wavelength 0.71073
_diffrn_reflns_av_R_equivalents 0.0965
_diffrn_reflns_av_unetI/netI 0.1337
_diffrn_reflns_Laue_measured_fraction_full 0.964
_diffrn_reflns_Laue_measured_fraction_max 0.964
_diffrn_reflns_limit_h_max 18
_diffrn_reflns_limit_h_min -25
_diffrn_reflns_limit_k_max 33
_diffrn_reflns_limit_k_min -27
_diffrn_reflns_limit_l_max 28
_diffrn_reflns_limit_l_min -28
_diffrn_reflns_number 27253
_diffrn_reflns_point_group_measured_fraction_full 0.964
_diffrn_reflns_point_group_measured_fraction_max 0.964
_diffrn_reflns_theta_full 25.135
_diffrn_reflns_theta_max 25.135
_diffrn_reflns_theta_min 2.396
_diffrn_source 'sealed tube'
_exptl_absorpt_coefficient_mu 0.472
_exptl_absorpt_correction_T_max 0.93
_exptl_absorpt_correction_T_min 0.65
_exptl_absorpt_correction_type multi-scan
_exptl_absorpt_process_details 'SADABS V2014/5 (Bruker AXS Inc.)'
_exptl_crystal_colour 'pale yellow'
_exptl_crystal_density_diffrn 1.442
_exptl_crystal_description plate
_exptl_crystal_F_000 6240
_exptl_crystal_size_max 0.191
_exptl_crystal_size_mid 0.094
_exptl_crystal_size_min 0.047
_refine_diff_density_max 0.878
_refine_diff_density_min -0.947
_refine_diff_density_rms 0.117
_refine_ls_extinction_coef .
_refine_ls_extinction_method none
_refine_ls_goodness_of_fit_ref 1.053
_refine_ls_hydrogen_treatment constr
_refine_ls_matrix_type full
_refine_ls_number_parameters 877
_refine_ls_number_reflns 12329
_refine_ls_number_restraints 0
_refine_ls_restrained_S_all 1.053
_refine_ls_R_factor_all 0.1275
_refine_ls_R_factor_gt 0.0715
_refine_ls_shift/su_max 0.015
_refine_ls_shift/su_mean 0.000
_refine_ls_structure_factor_coef Fsqd
_refine_ls_weighting_details 'w=1/[\s^2^(Fo^2^)+(0.1000P)^2^] where P=(Fo^2^+2Fc^2^)/3'
_refine_ls_weighting_scheme calc
_refine_ls_wR_factor_gt 0.1777
_refine_ls_wR_factor_ref 0.1975
_reflns_Friedel_coverage 0.000
_reflns_Friedel_fraction_full .
_reflns_Friedel_fraction_max .
_reflns_number_gt 7365
_reflns_number_total 12332
_reflns_threshold_expression 'I > 2\s(I)'
_cod_data_source_file FF401_2_0m_a_sq.cif
_cod_data_source_block FF401_2_0m_a_sq
_cod_original_sg_symbol_H-M 'C 2/c'
_cod_database_code 1556548
_shelx_space_group_comment
;
The symmetry employed for this shelxl refinement is uniquely defined
by the following loop, which should always be used as a source of
symmetry information in preference to the above space-group names.
They are only intended as comments.
;
_shelx_estimated_absorpt_t_min 0.854
_shelx_estimated_absorpt_t_max 0.927

loop_
_space_group_symop_operation_xyz
'x, y, z'
'-x, y, -z+1/2'
'x+1/2, y+1/2, z'
'-x+1/2, y+1/2, -z+1/2'
'-x, -y, -z'
'x, -y, z-1/2'
'-x+1/2, -y+1/2, -z'
'x+1/2, -y+1/2, z-1/2'

loop_
_atom_site_label
_atom_site_type_symbol
_atom_site_fract_x
_atom_site_fract_y
_atom_site_fract_z
_atom_site_U_iso_or_equiv
_atom_site_adp_type
_atom_site_occupancy
_atom_site_site_symmetry_order
_atom_site_calc_flag
_atom_site_refinement_flags_posn
_atom_site_refinement_flags_adp
_atom_site_refinement_flags_occupancy
_atom_site_disorder_assembly
_atom_site_disorder_group
Ru1 Ru 0.25164(2) 0.48774(2) 0.48732(2) 0.01510(16) Uani 1 1 d . . . . .
Cl2 Cl 0.17845(7) 0.47370(6) 0.55967(7) 0.0211(4) Uani 1 1 d . . . . .
Cl1 Cl 0.34406(7) 0.48855(7) 0.55482(7) 0.0248(4) Uani 1 1 d . . . . .
P4 P 0.17236(7) 0.47957(7) 0.42552(7) 0.0160(4) Uani 1 1 d . . . . .
P1 P 0.25568(8) 0.40457(6) 0.48853(7) 0.0177(4) Uani 1 1 d . . . . .
P2 P 0.20984(8) 0.56491(6) 0.49816(7) 0.0174(4) Uani 1 1 d . . . . .
P3 P 0.30900(7) 0.50470(7) 0.41518(7) 0.0184(4) Uani 1 1 d . . . . .
N3 N 0.2610(2) 0.5019(2) 0.3547(2) 0.0203(13) Uani 1 1 d . . . . .
F2 F 0.2153(3) 0.5941(2) 0.77855(19) 0.0636(16) Uani 1 1 d . . . . .
N1 N 0.1873(2) 0.3856(2) 0.4563(2) 0.0175(12) Uani 1 1 d . . . . .
F13 F 0.5752(2) 0.3835(3) 0.3847(2) 0.0702(19) Uani 1 1 d . . . . .
N2 N 0.1334(2) 0.5591(2) 0.4740(2) 0.0182(12) Uani 1 1 d . . . . .
F3 F 0.1958(3) 0.6647(2) 0.7522(2) 0.078(2) Uani 1 1 d . . . . .
F14 F 0.5259(3) 0.3621(3) 0.3086(3) 0.082(2) Uani 1 1 d . . . . .
F15 F 0.5700(3) 0.4292(3) 0.3132(3) 0.089(2) Uani 1 1 d . . . . .
C33 C 0.2769(3) 0.6052(3) 0.6539(3) 0.0256(17) Uani 1 1 d . . . . .
H33 H 0.3168 0.6117 0.6713 0.031 Uiso 1 1 calc R U . . .
C23 C 0.2110(4) 0.5294(3) 0.2119(3) 0.0283(18) Uani 1 1 d . . . . .
H23 H 0.1722 0.5340 0.1916 0.034 Uiso 1 1 calc R U . . .
F1 F 0.2879(3) 0.6409(3) 0.7592(2) 0.090(3) Uani 1 1 d . . . . .
C27 C 0.2715(3) 0.5130(3) 0.2993(3) 0.0194(14) Uani 1 1 d . . . . .
C24 C 0.2643(4) 0.5316(3) 0.1857(3) 0.0336(19) Uani 1 1 d . . . . .
H24 H 0.2629 0.5384 0.1468 0.040 Uiso 1 1 calc R U . . .
C34 C 0.2700(3) 0.5901(3) 0.5976(3) 0.0245(16) Uani 1 1 d . . . . .
H34 H 0.3057 0.5847 0.5772 0.029 Uiso 1 1 calc R U . . .
C11 C 0.1123(3) 0.3889(3) 0.3844(3) 0.0226(16) Uani 1 1 d . . . . .
C20 C 0.1659(3) 0.5139(3) 0.3088(3) 0.0227(15) Uani 1 1 d . . . . .
C22 C 0.2138(3) 0.5201(3) 0.2705(3) 0.0221(16) Uani 1 1 d . . . . .
C28 C 0.2116(3) 0.5831(3) 0.5720(3) 0.0218(15) Uani 1 1 d . . . . .
C19 C 0.1950(3) 0.5022(2) 0.3590(3) 0.0168(15) Uani 1 1 d . . . . .
C49 C 0.3133(3) 0.3691(3) 0.4541(3) 0.0203(15) Uani 1 1 d . . . . .
C18 C 0.1668(3) 0.3380(3) 0.4457(3) 0.0214(16) Uani 1 1 d . . . . .
C10 C 0.1517(3) 0.4167(3) 0.4179(3) 0.0210(15) Uani 1 1 d . . . . .
F11 F 0.5048(3) 0.2836(3) 0.4052(3) 0.106(3) Uani 1 1 d . . . . .
C42 C 0.2551(3) 0.3762(3) 0.5575(3) 0.0252(17) Uani 1 1 d . . . . .
C21 C 0.0990(3) 0.5224(3) 0.2937(3) 0.035(2) Uani 1 1 d . . . . .
H21A H 0.0836 0.4978 0.2670 0.053 Uiso 1 1 calc R U . . .
H21B H 0.0936 0.5543 0.2767 0.053 Uiso 1 1 calc R U . . .
H21C H 0.0757 0.5207 0.3275 0.053 Uiso 1 1 calc R U . . .
C57 C 0.3706(3) 0.4345(3) 0.3552(3) 0.0259(17) Uani 1 1 d . . . . .
H57 H 0.3309 0.4270 0.3383 0.031 Uiso 1 1 calc R U . . .
C31 C 0.2244(3) 0.6105(3) 0.6830(3) 0.0270(17) Uani 1 1 d . . . . .
C29 C 0.1595(3) 0.5872(3) 0.6031(3) 0.0272(17) Uani 1 1 d . . . . .
H29 H 0.1193 0.5807 0.5863 0.033 Uiso 1 1 calc R U . . .
C35 C 0.2252(3) 0.6215(3) 0.4623(3) 0.0256(17) Uani 1 1 d . . . . .
C58 C 0.4228(3) 0.4104(3) 0.3382(3) 0.0288(17) Uani 1 1 d . . . . .
H58 H 0.4188 0.3861 0.3103 0.035 Uiso 1 1 calc R U . . .
C9 C 0.0842(3) 0.5903(3) 0.4808(3) 0.0219(16) Uani 1 1 d . . . . .
C13 C 0.1200(3) 0.3400(3) 0.4005(3) 0.0238(16) Uani 1 1 d . . . . .
C4 C 0.0299(3) 0.5666(3) 0.4610(3) 0.0253(16) Uani 1 1 d . . . . .
C2 C 0.0467(3) 0.5214(3) 0.4386(3) 0.0207(15) Uani 1 1 d . . . . .
C64 C 0.3778(3) 0.5794(3) 0.4641(3) 0.0284(17) Uani 1 1 d . . . . .
H64 H 0.3816 0.5583 0.4954 0.034 Uiso 1 1 calc R U . . .
C30 C 0.1666(3) 0.6007(3) 0.6581(3) 0.0294(18) Uani 1 1 d . . . . .
H30 H 0.1311 0.6035 0.6794 0.035 Uiso 1 1 calc R U . . .
C16 C 0.1566(3) 0.2538(3) 0.4509(3) 0.0323(19) Uani 1 1 d . . . . .
H16 H 0.1681 0.2239 0.4678 0.039 Uiso 1 1 calc R U . . .
C36 C 0.2606(4) 0.6585(3) 0.4854(4) 0.041(2) Uani 1 1 d . . . . .
H36 H 0.2822 0.6538 0.5207 0.049 Uiso 1 1 calc R U . . .
C26 C 0.3266(3) 0.5156(3) 0.2720(3) 0.0273(17) Uani 1 1 d . . . . .
H26 H 0.3657 0.5117 0.2920 0.033 Uiso 1 1 calc R U . . .
C50 C 0.2980(4) 0.3399(3) 0.4083(3) 0.0316(18) Uani 1 1 d . . . . .
H50 H 0.2571 0.3408 0.3912 0.038 Uiso 1 1 calc R U . . .
C25 C 0.3223(3) 0.5239(3) 0.2150(3) 0.0291(18) Uani 1 1 d . . . . .
H25 H 0.3591 0.5244 0.1952 0.035 Uiso 1 1 calc R U . . .
C1 C 0.1095(3) 0.5170(3) 0.4455(3) 0.0208(15) Uani 1 1 d . . . . .
C56 C 0.3761(3) 0.4692(3) 0.3962(3) 0.0222(16) Uani 1 1 d . . . . .
C17 C 0.1849(3) 0.2955(3) 0.4698(3) 0.0268(17) Uani 1 1 d . . . . .
H17 H 0.2166 0.2947 0.4992 0.032 Uiso 1 1 calc R U . . .
C54 C 0.3755(3) 0.3711(3) 0.4756(3) 0.0289(18) Uani 1 1 d . . . . .
H54 H 0.3881 0.3932 0.5044 0.035 Uiso 1 1 calc R U . . .
C47 C 0.3052(4) 0.3512(3) 0.6445(3) 0.042(2) Uani 1 1 d . . . . .
H47 H 0.3422 0.3475 0.6678 0.050 Uiso 1 1 calc R U . . .
C41 C 0.1952(4) 0.6295(3) 0.4082(3) 0.0332(19) Uani 1 1 d . . . . .
H41 H 0.1714 0.6045 0.3902 0.040 Uiso 1 1 calc R U . . .
C63 C 0.3433(3) 0.5652(3) 0.4161(3) 0.0219(16) Uani 1 1 d . . . . .
C59 C 0.4802(3) 0.4225(3) 0.3625(3) 0.0341(19) Uani 1 1 d . . . . .
C12 C 0.0699(3) 0.4042(3) 0.3354(3) 0.0328(19) Uani 1 1 d . . . . .
H12A H 0.0700 0.4395 0.3325 0.049 Uiso 1 1 calc R U . . .
H12B H 0.0277 0.3930 0.3407 0.049 Uiso 1 1 calc R U . . .
H12C H 0.0844 0.3903 0.3009 0.049 Uiso 1 1 calc R U . . .
C8 C 0.0826(3) 0.6368(3) 0.5024(3) 0.0304(18) Uani 1 1 d . . . . .
H8 H 0.1197 0.6526 0.5155 0.036 Uiso 1 1 calc R U . . .
C43 C 0.1984(3) 0.3626(3) 0.5783(3) 0.0317(18) Uani 1 1 d . . . . .
H43 H 0.1609 0.3676 0.5560 0.038 Uiso 1 1 calc R U . . .
C7 C 0.0264(3) 0.6591(3) 0.5044(3) 0.0346(19) Uani 1 1 d . . . . .
H7 H 0.0244 0.6908 0.5191 0.041 Uiso 1 1 calc R U . . .
C48 C 0.3088(3) 0.3713(3) 0.5915(3) 0.0289(18) Uani 1 1 d . . . . .
H48 H 0.3476 0.3814 0.5790 0.035 Uiso 1 1 calc R U . . .
C15 C 0.1109(4) 0.2552(3) 0.4071(4) 0.041(2) Uani 1 1 d . . . . .
H15 H 0.0920 0.2259 0.3943 0.049 Uiso 1 1 calc R U . . .
C14 C 0.0928(3) 0.2972(3) 0.3821(3) 0.0346(19) Uani 1 1 d . . . . .
H14 H 0.0617 0.2973 0.3522 0.042 Uiso 1 1 calc R U . . .
C44 C 0.1963(4) 0.3422(3) 0.6307(3) 0.044(2) Uani 1 1 d . . . . .
H44 H 0.1580 0.3318 0.6440 0.053 Uiso 1 1 calc R U . . .
C69 C 0.3353(3) 0.5979(3) 0.3716(3) 0.0314(19) Uani 1 1 d . . . . .
H69 H 0.3093 0.5897 0.3395 0.038 Uiso 1 1 calc R U . . .
C45 C 0.2512(4) 0.3370(3) 0.6639(3) 0.040(2) Uani 1 1 d . . . . .
C62 C 0.4349(3) 0.4789(3) 0.4215(3) 0.0326(19) Uani 1 1 d . . . . .
H62 H 0.4393 0.5019 0.4509 0.039 Uiso 1 1 calc R U . . .
F12 F 0.4443(4) 0.2707(3) 0.3356(4) 0.121(3) Uani 1 1 d . . . . .
C5 C -0.0274(3) 0.5896(3) 0.4633(3) 0.0302(18) Uani 1 1 d . . . . .
H5 H -0.0648 0.5740 0.4503 0.036 Uiso 1 1 calc R U . . .
F10 F 0.4369(4) 0.2300(3) 0.4077(5) 0.137(4) Uani 1 1 d . . . . .
C53 C 0.4178(3) 0.3398(4) 0.4538(4) 0.043(2) Uani 1 1 d . . . . .
H53 H 0.4595 0.3396 0.4690 0.052 Uiso 1 1 calc R U . . .
C51 C 0.3417(4) 0.3091(3) 0.3869(4) 0.041(2) Uani 1 1 d . . . . .
H51 H 0.3303 0.2886 0.3561 0.050 Uiso 1 1 calc R U . . .
C6 C -0.0284(4) 0.6358(3) 0.4848(4) 0.042(2) Uani 1 1 d . . . . .
H6 H -0.0670 0.6521 0.4864 0.051 Uiso 1 1 calc R U . . .
C61 C 0.4857(3) 0.4560(3) 0.4045(3) 0.036(2) Uani 1 1 d . . . . .
H61 H 0.5255 0.4631 0.4219 0.043 Uiso 1 1 calc R U . . .
C3 C 0.0002(3) 0.4857(3) 0.4138(3) 0.0297(17) Uani 1 1 d . . . . .
H3A H -0.0063 0.4914 0.3734 0.045 Uiso 1 1 calc R U . . .
H3B H -0.0392 0.4897 0.4314 0.045 Uiso 1 1 calc R U . . .
H3C H 0.0158 0.4530 0.4203 0.045 Uiso 1 1 calc R U . . .
C65 C 0.4070(4) 0.6243(4) 0.4671(4) 0.045(2) Uani 1 1 d . . . . .
H65 H 0.4301 0.6338 0.5003 0.054 Uiso 1 1 calc R U . . .
C52 C 0.4003(4) 0.3086(3) 0.4099(4) 0.044(2) Uani 1 1 d . . . . .
C32 C 0.2317(4) 0.6272(3) 0.7432(3) 0.0335(19) Uani 1 1 d . . . . .
C60 C 0.5373(4) 0.3988(4) 0.3419(4) 0.050(3) Uani 1 1 d . . . . .
F17 F 0.4834(5) 0.7044(4) 0.4486(6) 0.204(7) Uani 1 1 d . . . . .
C68 C 0.3649(4) 0.6417(3) 0.3744(3) 0.038(2) Uani 1 1 d . . . . .
H68 H 0.3602 0.6637 0.3440 0.045 Uiso 1 1 calc R U . . .
F4 F 0.1927(5) 0.7842(3) 0.3919(5) 0.139(4) Uani 1 1 d . . . . .
C40 C 0.2006(4) 0.6730(4) 0.3823(4) 0.050(3) Uani 1 1 d . . . . .
H40 H 0.1800 0.6782 0.3466 0.060 Uiso 1 1 calc R U . . .
C66 C 0.4022(4) 0.6537(3) 0.4227(4) 0.043(2) Uani 1 1 d . . . . .
C37 C 0.2657(5) 0.7020(4) 0.4590(4) 0.057(3) Uani 1 1 d . . . . .
H37 H 0.2901 0.7270 0.4764 0.068 Uiso 1 1 calc R U . . .
F6 F 0.2832(5) 0.7868(3) 0.4064(4) 0.127(3) Uani 1 1 d . . . . .
C38 C 0.2361(6) 0.7097(3) 0.4080(4) 0.067(3) Uani 1 1 d . . . . .
F9 F 0.2782(7) 0.3330(5) 0.7566(3) 0.210(7) Uani 1 1 d . . . . .
C55 C 0.4465(5) 0.2730(5) 0.3899(6) 0.077(4) Uani 1 1 d . . . . .
F5 F 0.2488(10) 0.7571(3) 0.3326(3) 0.288(11) Uani 1 1 d . . . . .
F8 F 0.2627(9) 0.2712(4) 0.7210(4) 0.227(8) Uani 1 1 d . . . . .
F18 F 0.4319(9) 0.7253(5) 0.3834(5) 0.276(11) Uani 1 1 d . . . . .
F7 F 0.1943(5) 0.3122(6) 0.7375(4) 0.206(7) Uani 1 1 d . . . . .
C46 C 0.2489(7) 0.3153(5) 0.7189(4) 0.071(3) Uani 1 1 d . . . . .
C67 C 0.4351(9) 0.7021(5) 0.4224(6) 0.101(6) Uani 1 1 d . . . . .
C39 C 0.2406(10) 0.7574(5) 0.3786(6) 0.102(5) Uani 1 1 d . . . . .
F16 F 0.4114(9) 0.7295(5) 0.4621(11) 0.283(11) Uani 1 1 d . . . . .

loop_
_atom_site_aniso_label
_atom_site_aniso_U_11
_atom_site_aniso_U_22
_atom_site_aniso_U_33
_atom_site_aniso_U_23
_atom_site_aniso_U_13
_atom_site_aniso_U_12
Ru1 0.0148(3) 0.0151(3) 0.0153(3) 0.0000(2) 0.00020(19) -0.0020(2)
Cl2 0.0198(8) 0.0232(10) 0.0203(8) 0.0001(7) 0.0014(7) -0.0042(7)
Cl1 0.0220(8) 0.0299(10) 0.0220(8) -0.0013(8) -0.0028(7) -0.0037(8)
P4 0.0142(8) 0.0180(10) 0.0160(8) 0.0001(7) 0.0006(6) -0.0001(7)
P1 0.0181(8) 0.0160(9) 0.0189(8) 0.0009(8) 0.0000(7) -0.0006(8)
P2 0.0184(9) 0.0142(10) 0.0196(9) -0.0012(7) 0.0014(7) -0.0033(7)
P3 0.0144(8) 0.0246(11) 0.0160(8) -0.0001(8) -0.0007(7) -0.0035(7)
N3 0.017(3) 0.028(4) 0.015(3) 0.003(2) -0.005(2) -0.002(2)
F2 0.125(5) 0.042(3) 0.025(2) 0.004(2) 0.016(3) -0.012(3)
N1 0.018(3) 0.016(3) 0.017(3) 0.003(2) -0.001(2) 0.005(2)
F13 0.027(3) 0.117(6) 0.066(4) -0.002(4) 0.001(2) 0.037(3)
N2 0.012(3) 0.019(3) 0.024(3) -0.002(3) 0.006(2) -0.004(2)
F3 0.141(6) 0.051(4) 0.039(3) -0.020(3) -0.012(3) 0.041(4)
F14 0.049(3) 0.112(6) 0.086(4) -0.043(4) 0.007(3) 0.037(4)
F15 0.051(3) 0.101(6) 0.122(5) 0.045(5) 0.054(4) 0.024(3)
C33 0.028(4) 0.030(5) 0.019(4) -0.007(3) -0.003(3) -0.003(3)
C23 0.040(4) 0.027(4) 0.018(4) 0.004(3) -0.004(3) 0.005(3)
F1 0.071(4) 0.160(8) 0.038(3) -0.045(4) 0.003(3) -0.037(4)
C27 0.027(3) 0.016(4) 0.015(3) -0.003(3) -0.003(3) 0.000(3)
C24 0.045(5) 0.036(5) 0.020(4) 0.004(4) -0.001(3) 0.001(4)
C34 0.028(4) 0.025(4) 0.021(4) -0.003(3) 0.009(3) -0.002(3)
C11 0.018(3) 0.030(4) 0.020(4) 0.000(3) 0.000(3) -0.001(3)
C20 0.024(3) 0.020(4) 0.024(4) -0.003(3) 0.001(3) -0.003(3)
C22 0.030(4) 0.016(4) 0.020(4) -0.001(3) 0.001(3) -0.003(3)
C28 0.025(4) 0.017(4) 0.023(4) -0.005(3) -0.002(3) -0.002(3)
C19 0.014(3) 0.014(4) 0.023(3) -0.006(3) 0.003(3) 0.000(3)
C49 0.018(3) 0.018(4) 0.025(4) 0.003(3) 0.003(3) -0.002(3)
C18 0.017(3) 0.027(4) 0.020(3) 0.001(3) -0.001(3) -0.001(3)
C10 0.026(4) 0.018(4) 0.019(3) -0.001(3) 0.007(3) 0.002(3)
F11 0.048(4) 0.119(7) 0.153(7) -0.008(5) 0.037(4) 0.038(4)
C42 0.043(4) 0.013(4) 0.021(4) -0.002(3) 0.004(3) 0.006(3)
C21 0.032(4) 0.035(5) 0.038(4) 0.013(4) -0.006(3) 0.003(4)
C57 0.024(4) 0.028(5) 0.025(4) -0.003(3) -0.002(3) -0.002(3)
C31 0.043(4) 0.014(4) 0.024(4) -0.007(3) 0.003(3) -0.003(3)
C29 0.026(4) 0.030(5) 0.026(4) 0.001(3) 0.007(3) -0.003(3)
C35 0.030(4) 0.021(4) 0.026(4) 0.000(3) 0.004(3) 0.002(3)
C58 0.028(4) 0.028(5) 0.031(4) -0.001(4) 0.009(3) 0.003(3)
C9 0.017(3) 0.018(4) 0.031(4) 0.005(3) 0.005(3) 0.004(3)
C13 0.019(3) 0.021(4) 0.031(4) -0.005(3) 0.004(3) -0.004(3)
C4 0.022(4) 0.024(4) 0.030(4) 0.001(3) 0.006(3) 0.002(3)
C2 0.015(3) 0.021(4) 0.026(4) 0.005(3) 0.003(3) -0.002(3)
C64 0.033(4) 0.029(5) 0.022(4) -0.005(3) -0.006(3) -0.008(3)
C30 0.033(4) 0.029(5) 0.027(4) -0.003(4) 0.007(3) 0.002(3)
C16 0.037(4) 0.015(4) 0.045(5) -0.001(4) 0.006(4) 0.000(3)
C36 0.055(5) 0.027(5) 0.042(5) -0.014(4) 0.028(4) -0.022(4)
C26 0.027(4) 0.027(4) 0.029(4) -0.001(4) 0.005(3) -0.009(3)
C50 0.035(4) 0.027(5) 0.035(4) -0.002(4) 0.015(3) -0.005(4)
C25 0.029(4) 0.039(5) 0.020(4) -0.002(3) 0.005(3) -0.006(3)
C1 0.015(3) 0.016(4) 0.032(4) 0.000(3) 0.008(3) -0.001(3)
C56 0.011(3) 0.031(4) 0.024(4) 0.001(3) -0.003(3) -0.001(3)
C17 0.025(4) 0.025(4) 0.032(4) 0.004(3) 0.004(3) 0.004(3)
C54 0.019(4) 0.038(5) 0.031(4) 0.007(4) 0.011(3) 0.004(3)
C47 0.055(5) 0.041(6) 0.026(4) 0.001(4) -0.014(4) 0.016(4)
C41 0.040(4) 0.022(4) 0.039(5) 0.000(4) 0.012(4) 0.003(4)
C63 0.020(3) 0.021(4) 0.025(4) 0.003(3) 0.001(3) -0.003(3)
C59 0.026(4) 0.039(5) 0.037(4) 0.006(4) 0.005(3) 0.011(4)
C12 0.031(4) 0.032(5) 0.034(4) -0.002(4) -0.011(3) -0.007(4)
C8 0.020(4) 0.027(5) 0.044(5) -0.007(4) -0.002(3) 0.000(3)
C43 0.034(4) 0.031(5) 0.030(4) 0.002(4) 0.007(3) -0.006(4)
C7 0.036(4) 0.021(4) 0.048(5) -0.007(4) 0.010(4) 0.006(4)
C48 0.034(4) 0.030(5) 0.023(4) 0.007(3) 0.000(3) 0.009(4)
C15 0.039(5) 0.017(4) 0.066(6) -0.016(4) -0.009(4) -0.003(4)
C14 0.020(4) 0.037(5) 0.046(5) -0.002(4) -0.005(3) -0.012(4)
C44 0.065(6) 0.039(6) 0.028(4) 0.001(4) 0.004(4) -0.010(5)
C69 0.031(4) 0.037(5) 0.025(4) 0.005(4) -0.004(3) -0.014(4)
C45 0.068(6) 0.026(5) 0.026(4) 0.001(4) 0.004(4) 0.001(4)
C62 0.020(4) 0.045(6) 0.032(4) -0.004(4) -0.005(3) -0.009(4)
F12 0.124(6) 0.138(8) 0.106(6) -0.034(6) 0.042(5) 0.077(6)
C5 0.020(4) 0.029(5) 0.042(5) -0.002(4) 0.007(3) 0.000(3)
F10 0.131(7) 0.052(5) 0.241(10) 0.046(6) 0.114(7) 0.060(5)
C53 0.018(4) 0.057(6) 0.054(5) 0.031(5) 0.002(4) 0.007(4)
C51 0.036(5) 0.032(5) 0.058(6) -0.004(4) 0.019(4) -0.001(4)
C6 0.023(4) 0.038(5) 0.066(6) -0.009(5) 0.005(4) 0.013(4)
C61 0.013(3) 0.053(6) 0.042(5) -0.001(4) 0.003(3) 0.000(4)
C3 0.022(3) 0.025(4) 0.042(4) -0.004(4) 0.005(3) -0.006(3)
C65 0.042(5) 0.055(6) 0.036(5) 0.005(5) -0.012(4) -0.024(5)
C52 0.035(5) 0.036(5) 0.063(6) 0.001(5) 0.022(4) 0.011(4)
C32 0.043(5) 0.030(5) 0.028(4) 0.002(4) 0.003(4) -0.009(4)
C60 0.031(5) 0.076(8) 0.047(5) 0.000(6) 0.021(4) 0.015(5)
F17 0.171(9) 0.136(9) 0.283(13) 0.117(9) -0.153(11) -0.141(9)
C68 0.048(5) 0.029(5) 0.036(4) 0.009(4) 0.000(4) -0.012(4)
F4 0.177(9) 0.048(5) 0.185(9) 0.052(6) -0.036(7) -0.009(6)
C40 0.070(6) 0.050(7) 0.031(5) 0.018(5) 0.020(4) 0.014(5)
C66 0.048(5) 0.036(5) 0.046(5) 0.010(4) -0.004(4) -0.027(4)
C37 0.093(8) 0.041(6) 0.040(5) 0.001(5) 0.031(5) -0.022(6)
F6 0.225(11) 0.044(5) 0.115(6) 0.019(5) 0.049(7) -0.040(6)
C38 0.139(10) 0.014(5) 0.050(6) 0.004(5) 0.038(7) -0.007(6)
F9 0.362(16) 0.228(13) 0.029(4) 0.055(5) -0.063(6) -0.212(13)
C55 0.060(7) 0.068(9) 0.107(10) 0.025(8) 0.048(7) 0.036(6)
F5 0.80(4) 0.032(5) 0.043(5) 0.005(4) 0.092(10) -0.066(10)
F8 0.50(2) 0.119(9) 0.068(5) 0.072(6) 0.073(10) 0.136(13)
F18 0.51(2) 0.156(10) 0.141(9) 0.109(9) -0.181(13) -0.270(15)
F7 0.169(10) 0.38(2) 0.075(6) 0.129(9) 0.019(6) -0.017(12)
C46 0.119(10) 0.065(9) 0.027(5) 0.020(6) -0.004(6) 0.007(7)
C67 0.161(15) 0.056(9) 0.080(9) 0.003(8) -0.036(9) -0.079(10)
C39 0.208(18) 0.030(8) 0.067(9) -0.015(6) 0.008(10) 0.014(10)
F16 0.257(18) 0.133(12) 0.47(3) -0.128(17) 0.095(19) -0.153(13)

loop_
_atom_type_symbol
_atom_type_description
_atom_type_scat_dispersion_real
_atom_type_scat_dispersion_imag
_atom_type_scat_source
C C 0.0033 0.0016 'International Tables Vol C Tables 4.2.6.8 and 6.1.1.4'
H H 0.0000 0.0000 'International Tables Vol C Tables 4.2.6.8 and 6.1.1.4'
N N 0.0061 0.0033 'International Tables Vol C Tables 4.2.6.8 and 6.1.1.4'
F F 0.0171 0.0103 'International Tables Vol C Tables 4.2.6.8 and 6.1.1.4'
P P 0.1023 0.0942 'International Tables Vol C Tables 4.2.6.8 and 6.1.1.4'
Cl Cl 0.1484 0.1585 'International Tables Vol C Tables 4.2.6.8 and 6.1.1.4'
Ru Ru -1.2594 0.8363 'International Tables Vol C Tables 4.2.6.8 and 6.1.1.4'

loop_
_geom_angle_atom_site_label_1
_geom_angle_atom_site_label_2
_geom_angle_atom_site_label_3
_geom_angle
_geom_angle_site_symmetry_1
_geom_angle_site_symmetry_3
P4 Ru1 P3 87.02(6) . .
P4 Ru1 P1 86.14(7) . .
P3 Ru1 P1 101.39(7) . .
P4 Ru1 P2 83.12(6) . .
P3 Ru1 P2 97.41(7) . .
P1 Ru1 P2 157.79(6) . .
P4 Ru1 Cl2 87.11(6) . .
P3 Ru1 Cl2 173.10(6) . .
P1 Ru1 Cl2 81.82(6) . .
P2 Ru1 Cl2 78.28(6) . .
P4 Ru1 Cl1 174.27(7) . .
P3 Ru1 Cl1 92.23(6) . .
P1 Ru1 Cl1 88.44(6) . .
P2 Ru1 Cl1 102.62(6) . .
Cl2 Ru1 Cl1 93.97(6) . .
C1 P4 C10 113.5(3) . .
C1 P4 C19 106.6(3) . .
C10 P4 C19 109.0(3) . .
C1 P4 Ru1 109.2(2) . .
C10 P4 Ru1 110.1(2) . .
C19 P4 Ru1 108.3(2) . .
N1 P1 C49 103.0(3) . .
N1 P1 C42 102.7(3) . .
C49 P1 C42 102.6(3) . .
N1 P1 Ru1 105.8(2) . .
C49 P1 Ru1 124.1(2) . .
C42 P1 Ru1 116.0(2) . .
N2 P2 C35 96.9(3) . .
N2 P2 C28 108.0(3) . .
C35 P2 C28 102.9(3) . .
N2 P2 Ru1 104.2(2) . .
C35 P2 Ru1 130.5(2) . .
C28 P2 Ru1 111.9(2) . .
N3 P3 C63 105.8(3) . .
N3 P3 C56 102.1(3) . .
C63 P3 C56 99.8(3) . .
N3 P3 Ru1 107.76(19) . .
C63 P3 Ru1 115.2(2) . .
C56 P3 Ru1 124.2(2) . .
C27 N3 C19 106.8(5) . .
C27 N3 P3 131.4(4) . .
C19 N3 P3 119.0(4) . .
C18 N1 C10 107.3(5) . .
C18 N1 P1 128.5(5) . .
C10 N1 P1 120.8(5) . .
C9 N2 C1 107.9(5) . .
C9 N2 P2 128.9(5) . .
C1 N2 P2 123.1(4) . .
C31 C33 C34 118.3(6) . .
C31 C33 H33 120.8 . .
C34 C33 H33 120.8 . .
C24 C23 C22 118.9(7) . .
C24 C23 H23 120.6 . .
C22 C23 H23 120.6 . .
C26 C27 N3 130.7(6) . .
C26 C27 C22 121.5(6) . .
N3 C27 C22 107.7(5) . .
C23 C24 C25 121.3(7) . .
C23 C24 H24 119.3 . .
C25 C24 H24 119.3 . .
C28 C34 C33 120.3(6) . .
C28 C34 H34 119.9 . .
C33 C34 H34 119.9 . .
C10 C11 C13 108.7(6) . .
C10 C11 C12 128.6(7) . .
C13 C11 C12 122.6(7) . .
C19 C20 C22 106.4(6) . .
C19 C20 C21 129.8(6) . .
C22 C20 C21 123.7(6) . .
C27 C22 C23 119.3(6) . .
C27 C22 C20 108.9(6) . .
C23 C22 C20 131.6(6) . .
C34 C28 C29 119.8(6) . .
C34 C28 P2 115.4(5) . .
C29 C28 P2 124.8(5) . .
C20 C19 N3 110.1(6) . .
C20 C19 P4 136.5(5) . .
N3 C19 P4 112.7(4) . .
C50 C49 C54 119.1(7) . .
C50 C49 P1 122.5(5) . .
C54 C49 P1 118.4(5) . .
C17 C18 N1 131.2(6) . .
C17 C18 C13 121.6(7) . .
N1 C18 C13 107.3(6) . .
C11 C10 N1 108.8(6) . .
C11 C10 P4 137.9(6) . .
N1 C10 P4 113.3(5) . .
C48 C42 C43 119.0(6) . .
C48 C42 P1 121.4(6) . .
C43 C42 P1 119.4(6) . .
C20 C21 H21A 109.5 . .
C20 C21 H21B 109.5 . .
H21A C21 H21B 109.5 . .
C20 C21 H21C 109.5 . .
H21A C21 H21C 109.5 . .
H21B C21 H21C 109.5 . .
C56 C57 C58 120.7(7) . .
C56 C57 H57 119.6 . .
C58 C57 H57 119.6 . .
C33 C31 C30 121.0(6) . .
C33 C31 C32 118.4(7) . .
C30 C31 C32 120.6(6) . .
C30 C29 C28 119.5(7) . .
C30 C29 H29 120.3 . .
C28 C29 H29 120.3 . .
C36 C35 C41 117.1(8) . .
C36 C35 P2 124.4(6) . .
C41 C35 P2 118.3(6) . .
C59 C58 C57 118.9(7) . .
C59 C58 H58 120.6 . .
C57 C58 H58 120.6 . .
N2 C9 C8 131.2(6) . .
N2 C9 C4 107.4(6) . .
C8 C9 C4 121.4(6) . .
C14 C13 C11 133.9(7) . .
C14 C13 C18 118.1(7) . .
C11 C13 C18 108.0(6) . .
C5 C4 C9 119.8(7) . .
C5 C4 C2 131.9(7) . .
C9 C4 C2 108.2(6) . .
C1 C2 C4 108.1(6) . .
C1 C2 C3 128.5(7) . .
C4 C2 C3 123.3(6) . .
C63 C64 C65 120.9(7) . .
C63 C64 H64 119.5 . .
C65 C64 H64 119.5 . .
C29 C30 C31 121.0(7) . .
C29 C30 H30 119.5 . .
C31 C30 H30 119.5 . .
C17 C16 C15 120.3(8) . .
C17 C16 H16 119.8 . .
C15 C16 H16 119.8 . .
C37 C36 C35 122.2(9) . .
C37 C36 H36 118.9 . .
C35 C36 H36 118.9 . .
C25 C26 C27 117.8(6) . .
C25 C26 H26 121.1 . .
C27 C26 H26 121.1 . .
C49 C50 C51 121.0(8) . .
C49 C50 H50 119.5 . .
C51 C50 H50 119.5 . .
C26 C25 C24 121.2(6) . .
C26 C25 H25 119.4 . .
C24 C25 H25 119.4 . .
C2 C1 N2 108.1(6) . .
C2 C1 P4 141.5(6) . .
N2 C1 P4 110.0(4) . .
C57 C56 C62 118.6(6) . .
C57 C56 P3 121.3(5) . .
C62 C56 P3 119.9(6) . .
C18 C17 C16 118.8(7) . .
C18 C17 H17 120.6 . .
C16 C17 H17 120.6 . .
C53 C54 C49 118.2(8) . .
C53 C54 H54 120.9 . .
C49 C54 H54 120.9 . .
C45 C47 C48 122.2(8) . .
C45 C47 H47 118.9 . .
C48 C47 H47 118.9 . .
C40 C41 C35 120.3(8) . .
C40 C41 H41 119.9 . .
C35 C41 H41 119.9 . .
C64 C63 C69 118.6(7) . .
C64 C63 P3 117.8(5) . .
C69 C63 P3 123.6(5) . .
C61 C59 C58 120.6(7) . .
C61 C59 C60 120.1(7) . .
C58 C59 C60 119.3(8) . .
C11 C12 H12A 109.5 . .
C11 C12 H12B 109.5 . .
H12A C12 H12B 109.5 . .
C11 C12 H12C 109.5 . .
H12A C12 H12C 109.5 . .
H12B C12 H12C 109.5 . .
C7 C8 C9 118.5(7) . .
C7 C8 H8 120.7 . .
C9 C8 H8 120.7 . .
C44 C43 C42 120.8(8) . .
C44 C43 H43 119.6 . .
C42 C43 H43 119.6 . .
C8 C7 C6 120.7(8) . .
C8 C7 H7 119.6 . .
C6 C7 H7 119.6 . .
C42 C48 C47 118.9(7) . .
C42 C48 H48 120.6 . .
C47 C48 H48 120.6 . .
C14 C15 C16 121.7(8) . .
C14 C15 H15 119.2 . .
C16 C15 H15 119.2 . .
C15 C14 C13 119.5(7) . .
C15 C14 H14 120.3 . .
C13 C14 H14 120.3 . .
C43 C44 C45 119.1(8) . .
C43 C44 H44 120.5 . .
C45 C44 H44 120.5 . .
C68 C69 C63 120.1(7) . .
C68 C69 H69 119.9 . .
C63 C69 H69 119.9 . .
C47 C45 C44 120.0(7) . .
C47 C45 C46 121.0(9) . .
C44 C45 C46 119.0(9) . .
C61 C62 C56 120.7(7) . .
C61 C62 H62 119.6 . .
C56 C62 H62 119.6 . .
C6 C5 C4 118.3(7) . .
C6 C5 H5 120.9 . .
C4 C5 H5 120.9 . .
C54 C53 C52 121.3(7) . .
C54 C53 H53 119.3 . .
C52 C53 H53 119.3 . .
C52 C51 C50 119.8(8) . .
C52 C51 H51 120.1 . .
C50 C51 H51 120.1 . .
C5 C6 C7 121.3(7) . .
C5 C6 H6 119.3 . .
C7 C6 H6 119.4 . .
C62 C61 C59 120.3(7) . .
C62 C61 H61 119.8 . .
C59 C61 H61 119.8 . .
C2 C3 H3A 109.5 . .
C2 C3 H3B 109.5 . .
H3A C3 H3B 109.5 . .
C2 C3 H3C 109.5 . .
H3A C3 H3C 109.5 . .
H3B C3 H3C 109.5 . .
C66 C65 C64 119.5(7) . .
C66 C65 H65 120.3 . .
C64 C65 H65 120.3 . .
C51 C52 C53 120.2(8) . .
C51 C52 C55 120.1(10) . .
C53 C52 C55 119.7(9) . .
F1 C32 F2 107.4(7) . .
F1 C32 F3 105.4(8) . .
F2 C32 F3 105.2(7) . .
F1 C32 C31 114.0(6) . .
F2 C32 C31 112.7(7) . .
F3 C32 C31 111.6(7) . .
F14 C60 F15 105.5(8) . .
F14 C60 F13 107.6(9) . .
F15 C60 F13 106.1(8) . .
F14 C60 C59 114.4(8) . .
F15 C60 C59 111.6(9) . .
F13 C60 C59 111.1(7) . .
C67 F17 F16 50.0(11) . .
C69 C68 C66 119.4(8) . .
C69 C68 H68 120.3 . .
C66 C68 H68 120.3 . .
C41 C40 C38 120.3(9) . .
C41 C40 H40 119.8 . .
C38 C40 H40 119.8 . .
C65 C66 C68 121.2(8) . .
C65 C66 C67 122.0(9) . .
C68 C66 C67 116.7(9) . .
C38 C37 C36 120.3(10) . .
C38 C37 H37 119.9 . .
C36 C37 H37 119.9 . .
C37 C38 C40 119.8(9) . .
C37 C38 C39 121.2(11) . .
C40 C38 C39 119.1(11) . .
F10 C55 F12 106.9(13) . .
F10 C55 F11 106.6(10) . .
F12 C55 F11 105.2(9) . .
F10 C55 C52 112.3(9) . .
F12 C55 C52 111.5(10) . .
F11 C55 C52 113.8(12) . .
F9 C46 F8 105.2(13) . .
F9 C46 F7 102.9(12) . .
F8 C46 F7 98.2(14) . .
F9 C46 C45 118.4(12) . .
F8 C46 C45 114.6(10) . .
F7 C46 C45 115.1(10) . .
F18 C67 F17 114.4(15) . .
F18 C67 F16 105(2) . .
F17 C67 F16 87.5(13) . .
F18 C67 C66 120.0(11) . .
F17 C67 C66 116.2(14) . .
F16 C67 C66 107.4(13) . .
F5 C39 F4 114.3(18) . .
F5 C39 F6 109.6(17) . .
F4 C39 F6 93.4(10) . .
F5 C39 C38 118.0(11) . .
F4 C39 C38 107.9(13) . .
F6 C39 C38 111.0(13) . .
C67 F16 F17 42.5(9) . .

loop_
_geom_bond_atom_site_label_1
_geom_bond_atom_site_label_2
_geom_bond_distance
_geom_bond_site_symmetry_2
Ru1 P4 2.2023(17) .
Ru1 P3 2.2380(17) .
Ru1 P1 2.3099(19) .
Ru1 P2 2.3450(19) .
Ru1 Cl2 2.4485(16) .
Ru1 Cl1 2.4869(16) .
P4 C1 1.798(7) .
P4 C10 1.807(7) .
P4 C19 1.809(7) .
P1 N1 1.706(5) .
P1 C49 1.824(7) .
P1 C42 1.830(7) .
P2 N2 1.721(5) .
P2 C35 1.830(8) .
P2 C28 1.835(7) .
P3 N3 1.728(5) .
P3 C63 1.834(7) .
P3 C56 1.834(7) .
N3 C27 1.395(8) .
N3 C19 1.434(8) .
F2 C32 1.310(9) .
N1 C18 1.410(9) .
N1 C10 1.446(8) .
F13 C60 1.339(10) .
N2 C9 1.388(8) .
N2 C1 1.434(9) .
F3 C32 1.324(10) .
F14 C60 1.306(12) .
F15 C60 1.321(11) .
C33 C31 1.374(10) .
C33 C34 1.411(9) .
C33 H33 0.9500 .
C23 C24 1.347(10) .
C23 C22 1.425(9) .
C23 H23 0.9500 .
F1 C32 1.306(9) .
C27 C26 1.394(9) .
C27 C22 1.400(9) .
C24 C25 1.412(10) .
C24 H24 0.9500 .
C34 C28 1.381(10) .
C34 H34 0.9500 .
C11 C10 1.370(10) .
C11 C13 1.418(10) .
C11 C12 1.503(9) .
C20 C19 1.359(9) .
C20 C22 1.434(9) .
C20 C21 1.486(9) .
C28 C29 1.393(9) .
C49 C50 1.388(10) .
C49 C54 1.408(9) .
C18 C17 1.360(10) .
C18 C13 1.433(9) .
F11 C55 1.321(14) .
C42 C48 1.381(10) .
C42 C43 1.402(10) .
C21 H21A 0.9800 .
C21 H21B 0.9800 .
C21 H21C 0.9800 .
C57 C56 1.373(10) .
C57 C58 1.393(10) .
C57 H57 0.9500 .
C31 C30 1.376(10) .
C31 C32 1.513(10) .
C29 C30 1.367(10) .
C29 H29 0.9500 .
C35 C36 1.376(11) .
C35 C41 1.427(10) .
C58 C59 1.377(10) .
C58 H58 0.9500 .
C9 C8 1.392(10) .
C9 C4 1.401(10) .
C13 C14 1.386(10) .
C4 C5 1.397(10) .
C4 C2 1.420(10) .
C2 C1 1.361(9) .
C2 C3 1.505(10) .
C64 C63 1.387(10) .
C64 C65 1.396(12) .
C64 H64 0.9500 .
C30 H30 0.9500 .
C16 C17 1.372(11) .
C16 C15 1.394(11) .
C16 H16 0.9500 .
C36 C37 1.371(13) .
C36 H36 0.9500 .
C26 C25 1.381(10) .
C26 H26 0.9500 .
C50 C51 1.394(11) .
C50 H50 0.9500 .
C25 H25 0.9500 .
C56 C62 1.398(9) .
C17 H17 0.9500 .
C54 C53 1.386(11) .
C54 H54 0.9500 .
C47 C45 1.341(12) .
C47 C48 1.392(10) .
C47 H47 0.9500 .
C41 C40 1.364(12) .
C41 H41 0.9500 .
C63 C69 1.401(10) .
C59 C61 1.370(11) .
C59 C60 1.507(11) .
C12 H12A 0.9800 .
C12 H12B 0.9800 .
C12 H12C 0.9800 .
C8 C7 1.366(10) .
C8 H8 0.9500 .
C43 C44 1.381(11) .
C43 H43 0.9500 .
C7 C6 1.403(11) .
C7 H7 0.9500 .
C48 H48 0.9500 .
C15 C14 1.357(12) .
C15 H15 0.9500 .
C14 H14 0.9500 .
C44 C45 1.391(12) .
C44 H44 0.9500 .
C69 C68 1.374(11) .
C69 H69 0.9500 .
C45 C46 1.454(12) .
C62 C61 1.353(10) .
C62 H62 0.9500 .
F12 C55 1.300(14) .
C5 C6 1.383(11) .
C5 H5 0.9500 .
F10 C55 1.288(14) .
C53 C52 1.394(13) .
C53 H53 0.9500 .
C51 C52 1.349(12) .
C51 H51 0.9500 .
C6 H6 0.9500 .
C61 H61 0.9500 .
C3 H3A 0.9800 .
C3 H3B 0.9800 .
C3 H3C 0.9800 .
C65 C66 1.340(12) .
C65 H65 0.9500 .
C52 C55 1.504(13) .
F17 C67 1.185(16) .
F17 F16 1.75(2) .
C68 C66 1.407(11) .
C68 H68 0.9500 .
F4 C39 1.330(18) .
C40 C38 1.395(14) .
C40 H40 0.9500 .
C66 C67 1.520(13) .
C37 C38 1.357(15) .
C37 H37 0.9500 .
F6 C39 1.371(18) .
C38 C39 1.505(16) .
F9 C46 1.176(13) .
F5 C39 1.128(14) .
F8 C46 1.259(15) .
F18 C67 1.132(14) .
F7 C46 1.289(15) .
C67 F16 1.34(2) .
